data_1507090
loop_
_publ_author_name
'Nagao, Yoshimitsu'
'Tanaka, Satoru'
'Ueki, Akiharu'
'Kumazawa, Masunori'
'Goto, Satoru'
'Ooi, Takashi'
'Sano, Shigeki'
'Shiro, Motoo'

_publ_section_title
;
 New ring-expansion reactions of hydroxy propenoyl cyclic compounds under
 palladium(0)/phosphine-catalyzed conditions
;
_journal_coden_ASTM ORLEF7
_journal_issue 13
_journal_name_full 'Organic Letters'
_journal_page_first 2133
_journal_page_last 2136
_journal_paper_doi 10.1021/ol049450c
_journal_volume 6
_journal_year 2004
_chemical_formula_moiety 'C14 H16 O2 '
_chemical_formula_sum 'C14 H16 O2'
_chemical_formula_weight 216.28
_space_group_IT_number 14
_symmetry_cell_setting monoclinic
_symmetry_Int_Tables_number 14
_symmetry_space_group_name_Hall '-P 2ybc'
_symmetry_space_group_name_H-M 'P 1 21/c 1'
_cell_angle_alpha 90
_cell_angle_beta 108.44(1)
_cell_angle_gamma 90
_cell_formula_units_Z 8
_cell_length_a 13.224(1)
_cell_length_b 10.135(1)
_cell_length_c 18.076(1)
_cell_measurement_reflns_used 8399
_cell_measurement_temperature 93.2
_cell_measurement_theta_max 27.4
_cell_measurement_theta_min 2.6
_cell_volume 2298.3(3)
_computing_cell_refinement 'PROCESS-AUTO (Rigaku, 1998)'
_computing_data_collection 'PROCESS-AUTO (Rigaku, 1998)'
_computing_data_reduction 'teXsan (MSC & Rigaku, 1999)'
_computing_molecular_graphics 'ORTEP (Johnson, 1976)'
_computing_publication_material 'teXsan (MSC & Rigaku, 1999)'
_computing_structure_refinement 'teXsan (MSC & Rigaku, 1999)'
_computing_structure_solution 'SIR97 (Altomare, 1999)'
_diffrn_detector_area_resol_mean 10.00
_diffrn_measured_fraction_theta_full 0.9899
_diffrn_measured_fraction_theta_max 0.9899
_diffrn_measurement_device_type 'Rigaku RAXIS-RAPID '
_diffrn_measurement_method \w
_diffrn_radiation_type 'Mo K\a'
_diffrn_radiation_wavelength 0.7107
_diffrn_reflns_av_R_equivalents 0.142
_diffrn_reflns_limit_h_max 18
_diffrn_reflns_limit_h_min -18
_diffrn_reflns_limit_k_max 14
_diffrn_reflns_limit_k_min -12
_diffrn_reflns_limit_l_max 24
_diffrn_reflns_limit_l_min -25
_diffrn_reflns_number 22208
_diffrn_reflns_theta_full 30.03
_diffrn_reflns_theta_max 30.03
_exptl_absorpt_coefficient_mu 0.082
_exptl_absorpt_correction_T_max 0.998
_exptl_absorpt_correction_T_min 0.905
_exptl_absorpt_correction_type multi-scan
_exptl_absorpt_process_details
;
  Higashi, T. (1995). Program for Absorption Correction.
  Rigaku Corporation, Tokyo 196-8666, Japan
;
_exptl_crystal_colour colorless
_exptl_crystal_density_diffrn 1.250
_exptl_crystal_density_method 'not measured'
_exptl_crystal_description needle
_exptl_crystal_F_000 928.00
_exptl_crystal_size_max 0.300
_exptl_crystal_size_mid 0.070
_exptl_crystal_size_min 0.030
_refine_diff_density_max 0.80
_refine_diff_density_min -0.78
_refine_ls_extinction_method none
_refine_ls_goodness_of_fit_ref 0.949
_refine_ls_number_parameters 295
_refine_ls_number_reflns 6652
_refine_ls_R_factor_gt 0.0607
_refine_ls_shift/su_max 0.0012
_refine_ls_structure_factor_coef Fsqd
_refine_ls_weighting_details 'w = 1/[\s^2^(Fo^2^) + (0.00200(Max(Fo^2^,0) + 2Fc^2^)/3)^2^]'
_refine_ls_weighting_scheme calc
_refine_ls_wR_factor_ref 0.0606
_reflns_number_gt 3394
_reflns_number_total 6656
_reflns_threshold_expression F^2^>2.0\s(F^2^)
_cod_data_source_file ol049450csi20040324_115108.cif
_cod_data_source_block compound_3a
_cod_original_sg_symbol_Hall '-P 2ybc '
_cod_original_sg_symbol_H-M 'P 1 21/c 1 '
_cod_original_formula_sum 'C14 H16 O2 '
_cod_database_code 1507090

loop_
_symmetry_equiv_pos_as_xyz
x,y,z
-x,1/2+y,1/2-z
-x,-y,-z
x,1/2-y,1/2+z

loop_
_atom_site_label
_atom_site_type_symbol
_atom_site_fract_x
_atom_site_fract_y
_atom_site_fract_z
_atom_site_U_iso_or_equiv
_atom_site_adp_type
_atom_site_occupancy
_atom_site_symmetry_multiplicity
_atom_site_calc_flag
O(1) O 0.6005(1) 0.4158(1) 0.15707(9) 0.0213(5) Uani 1.00 1 d
O(2) O 0.4195(1) 0.4844(2) 0.05099(10) 0.0257(5) Uani 1.00 1 d
O(3) O 0.1557(1) 0.8152(1) 0.23551(9) 0.0268(5) Uani 1.00 1 d
O(4) O 0.2140(1) 0.7605(2) 0.38655(9) 0.0252(5) Uani 1.00 1 d
C(1) C 0.5691(2) 0.5274(2) 0.2640(1) 0.0163(7) Uani 1.00 1 d
C(2) C 0.5456(2) 0.4916(2) 0.1813(1) 0.0178(7) Uani 1.00 1 d
C(3) C 0.4479(2) 0.5552(2) 0.1224(1) 0.0193(7) Uani 1.00 1 d
C(4) C 0.3527(2) 0.5520(2) 0.1560(1) 0.0223(7) Uani 1.00 1 d
C(5) C 0.3862(2) 0.6292(2) 0.2326(1) 0.0226(8) Uani 1.00 1 d
C(6) C 0.4929(2) 0.5933(2) 0.2896(1) 0.0175(7) Uani 1.00 1 d
C(7) C 0.5178(2) 0.6259(2) 0.3679(1) 0.0195(7) Uani 1.00 1 d
C(8) C 0.6170(2) 0.5968(2) 0.4201(1) 0.0246(8) Uani 1.00 1 d
C(9) C 0.6938(2) 0.5304(2) 0.3956(1) 0.0225(7) Uani 1.00 1 d
C(10) C 0.6686(2) 0.4952(2) 0.3175(1) 0.0210(7) Uani 1.00 1 d
C(11) C 0.4804(2) 0.6955(2) 0.1111(1) 0.0254(8) Uani 1.00 1 d
C(12) C 0.4587(2) 0.7536(2) 0.0425(1) 0.0319(8) Uani 1.00 1 d
C(13) C 0.2533(2) 0.6127(2) 0.0978(1) 0.0280(8) Uani 1.00 1 d
C(14) C 0.3280(2) 0.4071(2) 0.1707(1) 0.0254(7) Uani 1.00 1 d
C(15) C -0.0110(2) 0.7052(2) 0.1994(1) 0.0172(7) Uani 1.00 1 d
C(16) C 0.0934(2) 0.7429(2) 0.2544(1) 0.0211(8) Uani 1.00 1 d
C(17) C 0.1255(2) 0.6890(2) 0.3377(1) 0.0197(7) Uani 1.00 1 d
C(18) C 0.0293(2) 0.7019(2) 0.3694(1) 0.0202(7) Uani 1.00 1 d
C(19) C -0.0665(2) 0.6286(2) 0.3148(1) 0.0213(7) Uani 1.00 1 d
C(20) C -0.0888(2) 0.6523(2) 0.2285(1) 0.0191(7) Uani 1.00 1 d
C(21) C -0.1867(2) 0.6188(2) 0.1742(1) 0.0231(8) Uani 1.00 1 d
C(22) C -0.2073(2) 0.6374(2) 0.0955(1) 0.0248(8) Uani 1.00 1 d
C(23) C -0.1288(2) 0.6903(2) 0.0677(1) 0.0263(8) Uani 1.00 1 d
C(24) C -0.0315(2) 0.7251(2) 0.1194(1) 0.0217(8) Uani 1.00 1 d
C(25) C 0.1563(2) 0.5445(2) 0.3335(1) 0.0242(7) Uani 1.00 1 d
C(26) C 0.2517(2) 0.4959(2) 0.3697(1) 0.0329(8) Uani 1.00 1 d
C(27) C 0.0579(2) 0.6426(2) 0.4512(1) 0.0277(8) Uani 1.00 1 d
C(28) C 0.0025(2) 0.8496(2) 0.3734(1) 0.0294(8) Uani 1.00 1 d
H(2O) H 0.470(2) 0.455(2) 0.046(1) 0.0304 Uiso 1.00 1 calc
H(4O) H 0.252(2) 0.806(2) 0.361(1) 0.0304 Uiso 1.00 1 calc
H(5a) H 0.3875 0.7203 0.2201 0.0274 Uiso 1.00 1 calc
H(5b) H 0.3334 0.6150 0.2573 0.0274 Uiso 1.00 1 calc
H(7) H 0.4668 0.6694 0.3861 0.0236 Uiso 1.00 1 calc
H(8) H 0.6335 0.6220 0.4731 0.0296 Uiso 1.00 1 calc
H(9) H 0.7613 0.5097 0.4316 0.0275 Uiso 1.00 1 calc
H(10) H 0.7194 0.4487 0.3003 0.0250 Uiso 1.00 1 calc
H(11) H 0.5182 0.7445 0.1559 0.0308 Uiso 1.00 1 calc
H(12a) H 0.4812 0.8417 0.0391 0.0382 Uiso 1.00 1 calc
H(12b) H 0.4206 0.7072 -0.0037 0.0382 Uiso 1.00 1 calc
H(13a) H 0.1987 0.6193 0.1213 0.0341 Uiso 1.00 1 calc
H(13b) H 0.2702 0.6983 0.0836 0.0341 Uiso 1.00 1 calc
H(13c) H 0.2300 0.5587 0.0528 0.0341 Uiso 1.00 1 calc
H(14a) H 0.3109 0.3593 0.1232 0.0306 Uiso 1.00 1 calc
H(14b) H 0.2693 0.4048 0.1903 0.0306 Uiso 1.00 1 calc
H(14c) H 0.3886 0.3690 0.2078 0.0306 Uiso 1.00 1 calc
H(19a) H -0.0550 0.5368 0.3240 0.0263 Uiso 1.00 1 calc
H(19b) H -0.1280 0.6548 0.3276 0.0263 Uiso 1.00 1 calc
H(21) H -0.2407 0.5821 0.1923 0.0278 Uiso 1.00 1 calc
H(22) H -0.2745 0.6139 0.0600 0.0301 Uiso 1.00 1 calc
H(23) H -0.1424 0.7024 0.0134 0.0314 Uiso 1.00 1 calc
H(24) H 0.0213 0.7630 0.1007 0.0263 Uiso 1.00 1 calc
H(25) H 0.1031 0.4864 0.3028 0.0289 Uiso 1.00 1 calc
H(26a) H 0.2650 0.4052 0.3643 0.0397 Uiso 1.00 1 calc
H(26b) H 0.3059 0.5519 0.4005 0.0397 Uiso 1.00 1 calc
H(27a) H 0.0751 0.5520 0.4493 0.0329 Uiso 1.00 1 calc
H(27b) H -0.0016 0.6509 0.4699 0.0329 Uiso 1.00 1 calc
H(27c) H 0.1171 0.6882 0.4853 0.0329 Uiso 1.00 1 calc
H(28a) H -0.0249 0.8842 0.3223 0.0349 Uiso 1.00 1 calc
H(28b) H 0.0656 0.8964 0.4013 0.0349 Uiso 1.00 1 calc
H(28c) H -0.0488 0.8590 0.3998 0.0349 Uiso 1.00 1 calc

loop_
_atom_site_aniso_label
_atom_site_aniso_U_11
_atom_site_aniso_U_22
_atom_site_aniso_U_33
_atom_site_aniso_U_12
_atom_site_aniso_U_13
_atom_site_aniso_U_23
O(1) 0.0186(10) 0.0219(9) 0.0237(9) 0.0022(8) 0.0068(8) -0.0029(8)
O(2) 0.027(1) 0.027(1) 0.0211(10) 0.0051(9) 0.0043(9) -0.0072(8)
O(3) 0.023(1) 0.0288(10) 0.029(1) -0.0031(9) 0.0085(9) 0.0055(9)
O(4) 0.021(1) 0.026(1) 0.024(1) -0.0081(9) 0.0020(8) 0.0002(8)
C(1) 0.019(2) 0.012(1) 0.020(1) -0.003(1) 0.008(1) 0.000(1)
C(2) 0.016(2) 0.016(1) 0.021(1) -0.005(1) 0.006(1) 0.002(1)
C(3) 0.025(2) 0.018(1) 0.014(1) 0.002(1) 0.005(1) -0.005(1)
C(4) 0.021(2) 0.022(1) 0.020(1) 0.002(1) 0.003(1) -0.003(1)
C(5) 0.024(2) 0.022(1) 0.022(1) 0.002(1) 0.007(1) -0.002(1)
C(6) 0.018(2) 0.013(1) 0.021(1) -0.003(1) 0.005(1) 0.000(1)
C(7) 0.025(2) 0.015(1) 0.020(1) 0.001(1) 0.010(1) 0.001(1)
C(8) 0.035(2) 0.020(1) 0.019(1) -0.003(1) 0.009(1) 0.003(1)
C(9) 0.020(2) 0.019(1) 0.026(1) 0.000(1) 0.003(1) 0.001(1)
C(10) 0.023(2) 0.014(1) 0.029(2) -0.001(1) 0.011(1) -0.001(1)
C(11) 0.030(2) 0.023(1) 0.025(1) 0.002(1) 0.011(1) 0.003(1)
C(12) 0.039(2) 0.028(2) 0.033(2) 0.006(1) 0.017(1) 0.003(1)
C(13) 0.022(2) 0.034(2) 0.025(1) 0.007(1) 0.003(1) -0.002(1)
C(14) 0.023(2) 0.024(1) 0.031(1) -0.001(1) 0.011(1) -0.002(1)
C(15) 0.016(1) 0.016(1) 0.018(1) -0.001(1) 0.003(1) -0.002(1)
C(16) 0.029(2) 0.014(1) 0.022(1) 0.003(1) 0.012(1) 0.004(1)
C(17) 0.021(2) 0.021(1) 0.014(1) -0.004(1) 0.002(1) -0.001(1)
C(18) 0.024(2) 0.021(1) 0.015(1) -0.004(1) 0.003(1) 0.000(1)
C(19) 0.022(2) 0.026(1) 0.018(1) -0.004(1) 0.008(1) -0.003(1)
C(20) 0.020(2) 0.017(1) 0.018(1) 0.002(1) 0.004(1) 0.004(1)
C(21) 0.025(2) 0.018(1) 0.027(1) -0.003(1) 0.010(1) 0.001(1)
C(22) 0.021(2) 0.024(1) 0.024(1) 0.000(1) 0.001(1) -0.001(1)
C(23) 0.033(2) 0.025(1) 0.019(1) 0.004(1) 0.007(1) 0.000(1)
C(24) 0.027(2) 0.020(1) 0.020(1) 0.000(1) 0.010(1) 0.004(1)
C(25) 0.029(2) 0.019(1) 0.026(1) -0.008(1) 0.010(1) -0.001(1)
C(26) 0.035(2) 0.029(2) 0.034(2) 0.003(1) 0.011(2) 0.006(1)
C(27) 0.034(2) 0.025(1) 0.024(1) -0.004(1) 0.010(1) 0.001(1)
C(28) 0.028(2) 0.031(2) 0.030(2) -0.001(1) 0.011(1) -0.006(1)

loop_
_atom_type_symbol
_atom_type_description
_atom_type_scat_dispersion_real
_atom_type_scat_dispersion_imag
_atom_type_scat_source
C C 0.003 0.002
;International Tables for Crystallography
(1992, Vol. C, Tables 4.2.6.8 and 6.1.1.1)
;
H H 0.000 0.000
;International Tables for Crystallography
(1992, Vol. C, Table 6.1.1.2)
;
O O 0.011 0.006
;International Tables for Crystallography
(1992, Vol. C, Tables 4.2.6.8 and 6.1.1.1)
;

loop_
_geom_angle_atom_site_label_1
_geom_angle_atom_site_label_2
_geom_angle_atom_site_label_3
_geom_angle
_geom_angle_publ_flag
C(2) C(1) C(6) 120.6(2) yes
C(2) C(1) C(10) 119.5(2) yes
C(6) C(1) C(10) 119.9(2) yes
O(1) C(2) C(1) 123.9(2) yes
O(1) C(2) C(3) 118.6(2) yes
C(1) C(2) C(3) 117.5(2) yes
O(2) C(3) C(2) 110.0(2) yes
O(2) C(3) C(4) 109.2(2) yes
O(2) C(3) C(11) 110.8(2) yes
C(2) C(3) C(4) 109.2(2) yes
C(2) C(3) C(11) 106.0(2) yes
C(4) C(3) C(11) 111.7(2) yes
C(3) C(4) C(5) 107.7(2) yes
C(3) C(4) C(13) 110.4(2) yes
C(3) C(4) C(14) 109.1(2) yes
C(5) C(4) C(13) 110.9(2) yes
C(5) C(4) C(14) 110.3(2) yes
C(13) C(4) C(14) 108.5(2) yes
C(4) C(5) C(6) 115.9(2) yes
C(1) C(6) C(5) 120.3(2) yes
C(1) C(6) C(7) 119.1(2) yes
C(5) C(6) C(7) 120.6(2) yes
C(6) C(7) C(8) 120.8(2) yes
C(7) C(8) C(9) 120.8(2) yes
C(8) C(9) C(10) 118.6(2) yes
C(1) C(10) C(9) 120.7(2) yes
C(3) C(11) C(12) 123.9(2) yes
C(16) C(15) C(20) 119.1(2) yes
C(16) C(15) C(24) 119.7(2) yes
C(20) C(15) C(24) 121.2(2) yes
O(3) C(16) C(15) 122.2(2) yes
O(3) C(16) C(17) 119.0(2) yes
C(15) C(16) C(17) 118.7(2) yes
O(4) C(17) C(16) 110.3(2) yes
O(4) C(17) C(18) 109.7(2) yes
O(4) C(17) C(25) 109.8(2) yes
C(16) C(17) C(18) 109.1(2) yes
C(16) C(17) C(25) 106.8(2) yes
C(18) C(17) C(25) 111.1(2) yes
C(17) C(18) C(19) 109.2(2) yes
C(17) C(18) C(27) 110.0(2) yes
C(17) C(18) C(28) 109.0(2) yes
C(19) C(18) C(27) 109.5(2) yes
C(19) C(18) C(28) 110.2(2) yes
C(27) C(18) C(28) 108.9(2) yes
C(18) C(19) C(20) 116.0(2) yes
C(15) C(20) C(19) 121.4(2) yes
C(15) C(20) C(21) 117.2(2) yes
C(19) C(20) C(21) 121.3(2) yes
C(20) C(21) C(22) 122.0(2) yes
C(21) C(22) C(23) 120.0(2) yes
C(22) C(23) C(24) 119.8(2) yes
C(15) C(24) C(23) 120.0(2) yes
C(17) C(25) C(26) 124.1(2) yes

loop_
_geom_bond_atom_site_label_1
_geom_bond_atom_site_label_2
_geom_bond_distance
_geom_bond_publ_flag
O(1) C(2) 1.229(3) yes
O(2) C(3) 1.420(3) yes
O(3) C(16) 1.229(3) yes
O(4) C(17) 1.422(3) yes
C(1) C(2) 1.473(3) yes
C(1) C(6) 1.403(3) yes
C(1) C(10) 1.402(3) yes
C(2) C(3) 1.533(3) yes
C(3) C(4) 1.560(3) yes
C(3) C(11) 1.519(3) yes
C(4) C(5) 1.529(3) yes
C(4) C(13) 1.529(3) yes
C(4) C(14) 1.546(3) yes
C(5) C(6) 1.505(3) yes
C(6) C(7) 1.387(3) yes
C(7) C(8) 1.384(3) yes
C(8) C(9) 1.401(3) yes
C(9) C(10) 1.392(3) yes
C(11) C(12) 1.320(3) yes
C(15) C(16) 1.474(3) yes
C(15) C(20) 1.402(3) yes
C(15) C(24) 1.399(3) yes
C(16) C(17) 1.529(3) yes
C(17) C(18) 1.556(3) yes
C(17) C(25) 1.529(3) yes
C(18) C(19) 1.530(3) yes
C(18) C(27) 1.530(3) yes
C(18) C(28) 1.546(3) yes
C(19) C(20) 1.512(3) yes
C(20) C(21) 1.397(3) yes
C(21) C(22) 1.375(3) yes
C(22) C(23) 1.396(3) yes
C(23) C(24) 1.374(3) yes
C(25) C(26) 1.319(3) yes

loop_
_geom_contact_atom_site_label_1
_geom_contact_atom_site_label_2
_geom_contact_distance
_geom_contact_site_symmetry_2
O(1) O(4) 3.215(2) 2_645
O(1) C(7) 3.292(3) 2_645
O(1) O(3) 3.352(2) 2_645
O(1) C(21) 3.419(3) 1_655
O(1) C(5) 3.497(3) 2_645
O(2) O(2) 3.243(3) 3_665
O(2) C(22) 3.422(3) 3_565
O(3) C(10) 3.324(3) 2_655
O(3) C(19) 3.410(3) 2_555
O(3) C(21) 3.447(3) 2_555
O(3) C(5) 3.597(3) .
O(4) C(12) 3.558(3) 4_565

loop_
_geom_torsion_atom_site_label_1
_geom_torsion_atom_site_label_2
_geom_torsion_atom_site_label_3
_geom_torsion_atom_site_label_4
_geom_torsion
_geom_torsion_publ_flag
O(1) C(2) C(1) C(6) -167.6(2) yes
O(1) C(2) C(1) C(10) 12.4(3) yes
O(1) C(2) C(3) O(2) 17.4(3) yes
O(1) C(2) C(3) C(4) 137.2(2) yes
O(1) C(2) C(3) C(11) -102.3(2) yes
O(2) C(3) C(2) C(1) -163.7(2) yes
O(2) C(3) C(4) C(5) -179.9(2) yes
O(2) C(3) C(4) C(13) -58.8(2) yes
O(2) C(3) C(4) C(14) 60.4(2) yes
O(2) C(3) C(11) C(12) 16.5(4) yes
O(3) C(16) C(15) C(20) -163.6(2) yes
O(3) C(16) C(15) C(24) 15.0(4) yes
O(3) C(16) C(17) O(4) 15.2(3) yes
O(3) C(16) C(17) C(18) 135.7(2) yes
O(3) C(16) C(17) C(25) -104.1(2) yes
O(4) C(17) C(16) C(15) -165.5(2) yes
O(4) C(17) C(18) C(19) 178.1(2) yes
O(4) C(17) C(18) C(27) -61.7(2) yes
O(4) C(17) C(18) C(28) 57.6(2) yes
O(4) C(17) C(25) C(26) -0.6(3) yes
C(1) C(2) C(3) C(4) -43.9(3) yes
C(1) C(2) C(3) C(11) 76.6(2) yes
C(1) C(6) C(5) C(4) 19.9(3) yes
C(1) C(6) C(7) C(8) 1.4(3) yes
C(1) C(10) C(9) C(8) 1.1(3) yes
C(2) C(1) C(6) C(5) -0.4(3) yes
C(2) C(1) C(6) C(7) -179.8(2) yes
C(2) C(1) C(10) C(9) 178.5(2) yes
C(2) C(3) C(4) C(5) 59.8(2) yes
C(2) C(3) C(4) C(13) -179.0(2) yes
C(2) C(3) C(4) C(14) -59.9(2) yes
C(2) C(3) C(11) C(12) 135.8(3) yes
C(3) C(2) C(1) C(6) 13.6(3) yes
C(3) C(2) C(1) C(10) -166.4(2) yes
C(3) C(4) C(5) C(6) -49.3(3) yes
C(4) C(3) C(11) C(12) -105.5(3) yes
C(4) C(5) C(6) C(7) -160.7(2) yes
C(5) C(4) C(3) C(11) -57.0(3) yes
C(5) C(6) C(1) C(10) 179.6(2) yes
C(5) C(6) C(7) C(8) -178.0(2) yes
C(6) C(1) C(10) C(9) -1.4(3) yes
C(6) C(5) C(4) C(13) -170.2(2) yes
C(6) C(5) C(4) C(14) 69.6(3) yes
C(6) C(7) C(8) C(9) -1.7(4) yes
C(7) C(6) C(1) C(10) 0.2(3) yes
C(7) C(8) C(9) C(10) 0.5(4) yes
C(11) C(3) C(4) C(13) 64.2(3) yes
C(11) C(3) C(4) C(14) -176.7(2) yes
C(15) C(16) C(17) C(18) -45.0(3) yes
C(15) C(16) C(17) C(25) 75.2(3) yes
C(15) C(20) C(19) C(18) 18.0(3) yes
C(15) C(20) C(21) C(22) -0.5(4) yes
C(15) C(24) C(23) C(22) 1.1(4) yes
C(16) C(15) C(20) C(19) -2.3(3) yes
C(16) C(15) C(20) C(21) 179.5(2) yes
C(16) C(15) C(24) C(23) -179.8(2) yes
C(16) C(17) C(18) C(19) 57.2(2) yes
C(16) C(17) C(18) C(27) 177.4(2) yes
C(16) C(17) C(18) C(28) -63.2(3) yes
C(16) C(17) C(25) C(26) 119.0(3) yes
C(17) C(16) C(15) C(20) 17.1(3) yes
C(17) C(16) C(15) C(24) -164.3(2) yes
C(17) C(18) C(19) C(20) -45.5(3) yes
C(18) C(17) C(25) C(26) -122.1(3) yes
C(18) C(19) C(20) C(21) -163.9(2) yes
C(19) C(18) C(17) C(25) -60.3(3) yes
C(19) C(20) C(15) C(24) 179.0(2) yes
C(19) C(20) C(21) C(22) -178.7(2) yes
C(20) C(15) C(24) C(23) -1.2(4) yes
C(20) C(19) C(18) C(27) -166.0(2) yes
C(20) C(19) C(18) C(28) 74.2(3) yes
C(20) C(21) C(22) C(23) 0.4(4) yes
C(21) C(20) C(15) C(24) 0.9(4) yes
C(21) C(22) C(23) C(24) -0.7(4) yes
C(25) C(17) C(18) C(27) 59.9(3) yes
C(25) C(17) C(18) C(28) 179.3(2) yes
C(25) C(17) C(18) C(28) 179.3(2) yes

loop_
_cod_changelog_entry_id
_cod_changelog_entry_author
_cod_changelog_entry_date
_cod_changelog_entry_text
1 'Vaitkus, Antanas' 2022-05-06T22:10:00+03:00 'Updated bibliographic information.'
2 'Vaitkus, Antanas' 2022-05-06T23:10:00+03:00
;
 Replaced the "&#x00A5;" sequences with backslash symbols ("\")
 in multiple data values.
;

loop_
_cod_related_entry_id
_cod_related_entry_database
_cod_related_entry_code
1 ChemSpider 28419660
